data_2214107
loop_
_publ_author_name
'Fang Xie'
'He Huang'
'Gang Liu'
'Chen-Jiang Liu'

_publ_section_title
;Ethyl
 6-methyl-4-(2-phenyltriazol-4-yl)-2-thioxo-1,2,3,4-tetrahydropyrimidine-5-carboxylate
;
_journal_coeditor_code BX2087
_journal_issue 7
_journal_name_full 'Acta Crystallographica Section E'
_journal_page_first o3076
_journal_page_last o3076
_journal_paper_doi 10.1107/S1600536807025639
_journal_volume 63
_journal_year 2007
_chemical_formula_iupac 'C16 H17 N5 O2 S'
_chemical_formula_moiety 'C16 H17 N5 O2 S'
_chemical_formula_sum 'C16 H17 N5 O2 S'
_chemical_formula_weight 343.41
_chemical_melting_point .476E-305
_chemical_name_systematic
;
Ethyl 6-methyl-4-(2-phenyltriazol-4-yl)-2-thioxo-1,2,3,6-
tetrahydropyrimidine-5-carboxylate
;
_space_group_IT_number 2
_symmetry_cell_setting triclinic
_symmetry_space_group_name_Hall '-P 1'
_symmetry_space_group_name_H-M 'P -1'
_cell_angle_alpha 76.516(2)
_cell_angle_beta 87.552(2)
_cell_angle_gamma 68.564(2)
_cell_formula_units_Z 2
_cell_length_a 8.3998(5)
_cell_length_b 9.4733(5)
_cell_length_c 11.4989(8)
_cell_measurement_reflns_used 7493
_cell_measurement_temperature 153(2)
_cell_measurement_theta_max 27.48
_cell_measurement_theta_min 3.11
_cell_volume 827.33(9)
_computing_cell_refinement RAPID-AUTO
_computing_data_collection 'RAPID-AUTO (Rigaku, 2004)'
_computing_data_reduction RAPID-AUTO
_computing_molecular_graphics 'ORTEP-3 (Farrugia, 1997)'
_computing_publication_material 'WinGX (Farrugia, 1999)'
_computing_structure_refinement 'SHELXL97 (Sheldrick, 1997)'
_computing_structure_solution 'SHELXS97 (Sheldrick, 1997)'
_diffrn_ambient_temperature 153(2)
_diffrn_measured_fraction_theta_full 0.991
_diffrn_measured_fraction_theta_max 0.991
_diffrn_measurement_device_type 'Rigaku R-AXIS SPIDER'
_diffrn_measurement_method \w
_diffrn_radiation_monochromator graphite
_diffrn_radiation_source 'fine-focus sealed tube'
_diffrn_radiation_type MoK\a
_diffrn_radiation_wavelength 0.71073
_diffrn_reflns_av_R_equivalents 0.0256
_diffrn_reflns_av_sigmaI/netI 0.0298
_diffrn_reflns_limit_h_max 10
_diffrn_reflns_limit_h_min -10
_diffrn_reflns_limit_k_max 12
_diffrn_reflns_limit_k_min -12
_diffrn_reflns_limit_l_max 14
_diffrn_reflns_limit_l_min -14
_diffrn_reflns_number 8180
_diffrn_reflns_theta_full 27.48
_diffrn_reflns_theta_max 27.48
_diffrn_reflns_theta_min 3.11
_diffrn_standards_decay_% 0
_diffrn_standards_interval_count 0
_diffrn_standards_interval_time 0
_diffrn_standards_number 0
_exptl_absorpt_coefficient_mu 0.215
_exptl_absorpt_correction_T_max 0.9038
_exptl_absorpt_correction_T_min 0.8729
_exptl_absorpt_correction_type multi-scan
_exptl_absorpt_process_details '(ABSCOR; Higashi, 1995)'
_exptl_crystal_colour colourless
_exptl_crystal_density_diffrn 1.379
_exptl_crystal_density_method 'not measured'
_exptl_crystal_description block
_exptl_crystal_F_000 360
_exptl_crystal_size_max 0.65
_exptl_crystal_size_mid 0.56
_exptl_crystal_size_min 0.48
_refine_diff_density_max 0.902
_refine_diff_density_min -0.390
_refine_ls_extinction_coef 0.038(5)
_refine_ls_extinction_method 'SHELXL97 (Sheldrick, 1997)'
_refine_ls_goodness_of_fit_ref 1.026
_refine_ls_hydrogen_treatment constr
_refine_ls_matrix_type full
_refine_ls_number_parameters 218
_refine_ls_number_reflns 3754
_refine_ls_number_restraints 0
_refine_ls_restrained_S_all 1.026
_refine_ls_R_factor_all 0.0459
_refine_ls_R_factor_gt 0.0426
_refine_ls_shift/su_max 0.001
_refine_ls_shift/su_mean 0.000
_refine_ls_structure_factor_coef Fsqd
_refine_ls_weighting_details 'calc w = 1/[\s^2^(Fo^2^)+(0.0705P)^2^+0.458P] where P=(Fo^2^+2Fc^2^)/3'
_refine_ls_weighting_scheme calc
_refine_ls_wR_factor_ref 0.1245
_reflns_number_gt 3399
_reflns_number_total 3754
_reflns_threshold_expression I>2\s(I)
_cod_data_source_file bx2087.cif
_cod_data_source_block I
_cod_database_code 2214107
_cod_database_fobs_code 2214107

loop_
_symmetry_equiv_pos_as_xyz
'x, y, z'
'-x, -y, -z'

loop_
_atom_site_type_symbol
_atom_site_label
_atom_site_fract_x
_atom_site_fract_y
_atom_site_fract_z
_atom_site_U_iso_or_equiv
_atom_site_adp_type
_atom_site_calc_flag
_atom_site_refinement_flags
_atom_site_occupancy
S S1 0.21949(5) 0.56030(4) 0.49008(4) 0.02980(15) Uani d . 1
O O1 0.43152(15) -0.21361(13) 0.71966(12) 0.0306(3) Uani d . 1
O O2 0.68489(15) -0.18789(14) 0.68174(12) 0.0325(3) Uani d . 1
N N1 0.63345(18) 0.12860(16) 0.94892(12) 0.0261(3) Uani d . 1
N N2 0.75123(16) 0.17112(15) 0.88427(11) 0.0209(3) Uani d . 1
N N3 0.74361(16) 0.17441(14) 0.76805(11) 0.0201(3) Uani d . 1
N N4 0.47347(16) 0.28931(15) 0.56353(11) 0.0224(3) Uani d . 1
H H4A 0.5403 0.3382 0.5287 0.027 Uiso calc R 1
N N5 0.20505(16) 0.27995(14) 0.57783(12) 0.0212(3) Uani d . 1
H H5A 0.0935 0.3296 0.5752 0.025 Uiso calc R 1
C C1 0.9596(2) 0.2957(2) 0.85709(17) 0.0318(4) Uani d . 1
H H1B 0.9323 0.3267 0.7734 0.038 Uiso calc R 1
C C2 1.0837(3) 0.3331(3) 0.9050(2) 0.0440(5) Uani d . 1
H H2A 1.1433 0.3892 0.8538 0.053 Uiso calc R 1
C C3 1.1212(3) 0.2888(2) 1.0276(2) 0.0459(5) Uani d . 1
H H3B 1.2067 0.3142 1.0599 0.055 Uiso calc R 1
C C4 1.0351(3) 0.2086(2) 1.10218(18) 0.0403(5) Uani d . 1
H H4B 1.0600 0.1804 1.1861 0.048 Uiso calc R 1
C C5 0.9116(2) 0.1681(2) 1.05613(16) 0.0307(4) Uani d . 1
H H5B 0.8528 0.1114 1.1076 0.037 Uiso calc R 1
C C6 0.87629(19) 0.21229(17) 0.93394(14) 0.0237(3) Uani d . 1
C C7 0.5428(2) 0.10392(19) 0.86819(14) 0.0245(3) Uani d . 1
H H7A 0.4476 0.0721 0.8844 0.029 Uiso calc R 1
C C8 0.61077(18) 0.13249(16) 0.75636(13) 0.0185(3) Uani d . 1
C C9 0.55561(18) 0.12922(16) 0.63452(12) 0.0184(3) Uani d . 1
H H9A 0.6604 0.0765 0.5935 0.022 Uiso calc R 1
C C10 0.30548(19) 0.36575(17) 0.54804(13) 0.0205(3) Uani d . 1
C C11 0.43724(18) 0.03984(17) 0.64066(12) 0.0191(3) Uani d . 1
C C12 0.26849(18) 0.11694(16) 0.61245(12) 0.0190(3) Uani d . 1
C C13 0.1318(2) 0.05172(18) 0.60777(15) 0.0253(3) Uani d . 1
H H13A 0.1816 -0.0624 0.6324 0.030 Uiso calc R 1
H H13B 0.0823 0.0834 0.5259 0.030 Uiso calc R 1
H H13C 0.0420 0.0914 0.6620 0.030 Uiso calc R 1
C C14 0.5302(2) -0.13067(17) 0.68061(13) 0.0225(3) Uani d . 1
C C15 0.5229(3) -0.3808(2) 0.7656(2) 0.0406(5) Uani d . 1
H H15A 0.5880 -0.4273 0.7014 0.049 Uiso calc R 1
H H15B 0.6047 -0.3990 0.8319 0.049 Uiso calc R 1
C C16 0.3980(3) -0.4527(2) 0.8085(3) 0.0562(6) Uani d . 1
H H16A 0.4576 -0.5650 0.8401 0.067 Uiso calc R 1
H H16B 0.3185 -0.4353 0.7421 0.067 Uiso calc R 1
H H16C 0.3342 -0.4060 0.8720 0.067 Uiso calc R 1

loop_
_atom_site_aniso_label
_atom_site_aniso_U_11
_atom_site_aniso_U_22
_atom_site_aniso_U_33
_atom_site_aniso_U_12
_atom_site_aniso_U_13
_atom_site_aniso_U_23
S1 0.0185(2) 0.0194(2) 0.0458(3) -0.00878(15) -0.00867(16) 0.00795(16)
O1 0.0261(6) 0.0169(5) 0.0438(7) -0.0072(5) 0.0011(5) 0.0017(5)
O2 0.0218(6) 0.0241(6) 0.0447(7) -0.0040(5) -0.0055(5) -0.0007(5)
N1 0.0287(7) 0.0302(7) 0.0207(6) -0.0148(6) 0.0005(5) -0.0017(5)
N2 0.0207(6) 0.0215(6) 0.0193(6) -0.0080(5) -0.0032(5) -0.0015(5)
N3 0.0184(6) 0.0211(6) 0.0192(6) -0.0074(5) -0.0029(4) -0.0010(5)
N4 0.0165(6) 0.0224(6) 0.0246(6) -0.0098(5) -0.0050(5) 0.0070(5)
N5 0.0135(5) 0.0181(6) 0.0294(6) -0.0064(5) -0.0024(5) 0.0008(5)
C1 0.0285(8) 0.0318(9) 0.0380(9) -0.0139(7) -0.0031(7) -0.0081(7)
C2 0.0336(10) 0.0426(11) 0.0649(14) -0.0210(9) -0.0034(9) -0.0172(10)
C3 0.0313(10) 0.0417(11) 0.0691(14) -0.0083(8) -0.0187(9) -0.0254(10)
C4 0.0383(10) 0.0333(9) 0.0441(11) -0.0007(8) -0.0210(8) -0.0153(8)
C5 0.0306(8) 0.0251(8) 0.0310(8) -0.0026(7) -0.0107(7) -0.0065(6)
C6 0.0200(7) 0.0203(7) 0.0291(8) -0.0035(6) -0.0062(6) -0.0075(6)
C7 0.0238(7) 0.0282(7) 0.0220(7) -0.0134(6) -0.0005(6) -0.0001(6)
C8 0.0157(6) 0.0161(6) 0.0203(7) -0.0047(5) -0.0036(5) 0.0009(5)
C9 0.0143(6) 0.0189(6) 0.0190(6) -0.0057(5) -0.0033(5) 0.0010(5)
C10 0.0181(7) 0.0214(7) 0.0200(6) -0.0088(6) -0.0036(5) 0.0019(5)
C11 0.0185(7) 0.0194(7) 0.0189(6) -0.0080(6) -0.0022(5) -0.0014(5)
C12 0.0191(7) 0.0185(7) 0.0193(6) -0.0085(5) -0.0013(5) -0.0013(5)
C13 0.0199(7) 0.0224(7) 0.0346(8) -0.0112(6) -0.0037(6) -0.0023(6)
C14 0.0229(7) 0.0206(7) 0.0215(7) -0.0063(6) -0.0040(5) -0.0022(5)
C15 0.0365(10) 0.0179(8) 0.0556(12) -0.0037(7) 0.0026(8) 0.0033(7)
C16 0.0514(13) 0.0256(10) 0.0841(18) -0.0128(9) 0.0099(12) -0.0018(10)

loop_
_atom_type_symbol
_atom_type_description
_atom_type_scat_dispersion_real
_atom_type_scat_dispersion_imag
_atom_type_scat_source
C C 0.0033 0.0016 'International Tables Vol C Tables 4.2.6.8 and 6.1.1.4'
H H 0.0000 0.0000 'International Tables Vol C Tables 4.2.6.8 and 6.1.1.4'
N N 0.0061 0.0033 'International Tables Vol C Tables 4.2.6.8 and 6.1.1.4'
O O 0.0106 0.0060 'International Tables Vol C Tables 4.2.6.8 and 6.1.1.4'
S S 0.1246 0.1234 'International Tables Vol C Tables 4.2.6.8 and 6.1.1.4'

loop_
_geom_angle_atom_site_label_1
_geom_angle_atom_site_label_2
_geom_angle_atom_site_label_3
_geom_angle
C14 O1 C15 115.45(13)
N2 N1 C7 103.47(12)
N3 N2 N1 115.25(12)
N3 N2 C6 121.51(13)
N1 N2 C6 123.24(13)
N2 N3 C8 103.71(12)
C10 N4 C9 124.65(12)
C10 N4 H4A 117.7
C9 N4 H4A 117.7
C10 N5 C12 123.79(12)
C10 N5 H5A 118.1
C12 N5 H5A 118.1
C6 C1 C2 118.56(18)
C6 C1 H1B 120.7
C2 C1 H1B 120.7
C3 C2 C1 120.2(2)
C3 C2 H2A 119.9
C1 C2 H2A 119.9
C4 C3 C2 120.23(17)
C4 C3 H3B 119.9
C2 C3 H3B 119.9
C3 C4 C5 120.62(18)
C3 C4 H4B 119.7
C5 C4 H4B 119.7
C6 C5 C4 118.49(18)
C6 C5 H5B 120.8
C4 C5 H5B 120.8
C5 C6 C1 121.85(15)
C5 C6 N2 119.63(15)
C1 C6 N2 118.51(14)
N1 C7 C8 108.86(13)
N1 C7 H7A 125.6
C8 C7 H7A 125.6
N3 C8 C7 108.71(13)
N3 C8 C9 119.77(13)
C7 C8 C9 131.48(13)
N4 C9 C8 109.47(12)
N4 C9 C11 110.43(11)
C8 C9 C11 112.63(12)
N4 C9 H9A 108.1
C8 C9 H9A 108.1
C11 C9 H9A 108.1
N4 C10 N5 116.91(13)
N4 C10 S1 121.95(11)
N5 C10 S1 121.11(11)
C12 C11 C14 127.96(13)
C12 C11 C9 120.18(13)
C14 C11 C9 111.86(12)
C11 C12 N5 119.08(13)
C11 C12 C13 128.73(13)
N5 C12 C13 112.15(12)
C12 C13 H13A 109.5
C12 C13 H13B 109.5
H13A C13 H13B 109.5
C12 C13 H13C 109.5
H13A C13 H13C 109.5
H13B C13 H13C 109.5
O2 C14 O1 123.33(14)
O2 C14 C11 121.53(14)
O1 C14 C11 115.08(13)
C16 C15 O1 108.53(16)
C16 C15 H15A 110.0
O1 C15 H15A 110.0
C16 C15 H15B 110.0
O1 C15 H15B 110.0
H15A C15 H15B 108.4
C15 C16 H16A 109.5
C15 C16 H16B 109.5
H16A C16 H16B 109.5
C15 C16 H16C 109.5
H16A C16 H16C 109.5
H16B C16 H16C 109.5

loop_
_geom_bond_atom_site_label_1
_geom_bond_atom_site_label_2
_geom_bond_distance
S1 C10 1.6906(15)
O1 C14 1.336(2)
O1 C15 1.4603(19)
O2 C14 1.2106(19)
N1 N2 1.3351(18)
N1 C7 1.337(2)
N2 N3 1.3332(17)
N2 C6 1.4270(19)
N3 C8 1.3351(18)
N4 C10 1.3272(19)
N4 C9 1.4658(17)
N4 H4A 0.8800
N5 C10 1.3551(19)
N5 C12 1.3989(18)
N5 H5A 0.8800
C1 C6 1.386(2)
C1 C2 1.388(2)
C1 H1B 0.9500
C2 C3 1.388(3)
C2 H2A 0.9500
C3 C4 1.371(3)
C3 H3B 0.9500
C4 C5 1.392(2)
C4 H4B 0.9500
C5 C6 1.381(2)
C5 H5B 0.9500
C7 C8 1.393(2)
C7 H7A 0.9500
C8 C9 1.5049(19)
C9 C11 1.5140(19)
C9 H9A 1.0000
C11 C12 1.349(2)
C11 C14 1.481(2)
C12 C13 1.4975(19)
C13 H13A 0.9800
C13 H13B 0.9800
C13 H13C 0.9800
C15 C16 1.458(3)
C15 H15A 0.9900
C15 H15B 0.9900
C16 H16A 0.9800
C16 H16B 0.9800
C16 H16C 0.9800

loop_
_geom_hbond_atom_site_label_D
_geom_hbond_atom_site_label_H
_geom_hbond_atom_site_label_A
_geom_hbond_site_symmetry_A
_geom_hbond_distance_DH
_geom_hbond_distance_HA
_geom_hbond_distance_DA
_geom_hbond_angle_DHA
_geom_hbond_publ_flag
N4 H4A S1 2_666 0.88 2.52 3.3469(13) 157.9 no
N5 H5A S1 2_566 0.88 2.52 3.3703(13) 162.0 no

loop_
_geom_torsion_atom_site_label_1
_geom_torsion_atom_site_label_2
_geom_torsion_atom_site_label_3
_geom_torsion_atom_site_label_4
_geom_torsion
C7 N1 N2 N3 -0.48(17)
C7 N1 N2 C6 178.83(13)
N1 N2 N3 C8 0.57(16)
C6 N2 N3 C8 -178.75(12)
C6 C1 C2 C3 -0.7(3)
C1 C2 C3 C4 -0.4(3)
C2 C3 C4 C5 1.2(3)
C3 C4 C5 C6 -0.8(3)
C4 C5 C6 C1 -0.3(3)
C4 C5 C6 N2 179.47(14)
C2 C1 C6 C5 1.1(3)
C2 C1 C6 N2 -178.70(15)
N3 N2 C6 C5 -162.42(14)
N1 N2 C6 C5 18.3(2)
N3 N2 C6 C1 17.4(2)
N1 N2 C6 C1 -161.88(15)
N2 N1 C7 C8 0.18(17)
N2 N3 C8 C7 -0.41(16)
N2 N3 C8 C9 177.30(12)
N1 C7 C8 N3 0.15(18)
N1 C7 C8 C9 -177.20(15)
C10 N4 C9 C8 -99.22(16)
C10 N4 C9 C11 25.3(2)
N3 C8 C9 N4 -72.04(16)
C7 C8 C9 N4 105.08(17)
N3 C8 C9 C11 164.70(13)
C7 C8 C9 C11 -18.2(2)
C9 N4 C10 N5 -14.8(2)
C9 N4 C10 S1 166.99(11)
C12 N5 C10 N4 -6.2(2)
C12 N5 C10 S1 172.03(11)
N4 C9 C11 C12 -16.86(19)
C8 C9 C11 C12 105.88(15)
N4 C9 C11 C14 163.74(12)
C8 C9 C11 C14 -73.53(15)
C14 C11 C12 N5 179.19(13)
C9 C11 C12 N5 -0.1(2)
C14 C11 C12 C13 -3.4(3)
C9 C11 C12 C13 177.27(14)
C10 N5 C12 C11 13.4(2)
C10 N5 C12 C13 -164.41(14)
C15 O1 C14 O2 0.4(2)
C15 O1 C14 C11 -176.65(14)
C12 C11 C14 O2 165.89(16)
C9 C11 C14 O2 -14.8(2)
C12 C11 C14 O1 -17.0(2)
C9 C11 C14 O1 162.37(13)
C14 O1 C15 C16 177.85(18)

loop_
_cod_related_entry_id
_cod_related_entry_database
_cod_related_entry_code
1 ChemSpider 21124244
